data_7120261
loop_
_publ_author_name
'Xia, Zilei'
'Hu, Jiadong'
'Gao, Yuqi'
'Yao, Qizheng'
'Xie, Weiqing'

_publ_section_title
;
 Facile Access to 2,2-Disubstituted Indolin-3-ones via Cascade Fischer
 Indolization/Claisen Rearrangement Reaction
;
_journal_name_full 'Chem. Commun.'
_journal_paper_doi 10.1039/C7CC03754F
_journal_year 2017
_chemical_formula_sum 'C18 H15 N O'
_chemical_formula_weight 261.31
_chemical_name_systematic
; 
 ? 
;
_space_group_crystal_system monoclinic
_space_group_IT_number 14
_space_group_name_Hall '-P 2yn'
_space_group_name_H-M_alt 'P 1 21/n 1'
_symmetry_space_group_name_Hall '-P 2yn'
_symmetry_space_group_name_H-M 'P 1 21/n 1'
_atom_sites_solution_hydrogens mixed
_audit_block_doi 10.5517/cc13s1rp
_audit_creation_method SHELXL-2013
_audit_update_record
;
2014-11-26 deposited with the CCDC.
2017-06-12 downloaded from the CCDC.
;
_cell_angle_alpha 90
_cell_angle_beta 102.117(4)
_cell_angle_gamma 90
_cell_formula_units_Z 4
_cell_length_a 10.6138(16)
_cell_length_b 6.4500(10)
_cell_length_c 19.342(3)
_cell_measurement_reflns_used 1126
_cell_measurement_temperature 293(2)
_cell_measurement_theta_max 43.608
_cell_measurement_theta_min 4.858
_cell_volume 1294.6(3)
_computing_cell_refinement 'Bruker SMART'
_computing_data_collection 'Bruker SMART'
_computing_data_reduction 'Bruker SHELXTL'
_computing_molecular_graphics 'Bruker SHELXTL'
_computing_publication_material 'Bruker SHELXTL'
_computing_structure_refinement 'SHELXL-2013 (Sheldrick, 2013)'
_computing_structure_solution 'Bruker SHELXTL'
_diffrn_ambient_temperature 293(2)
_diffrn_measured_fraction_theta_full 1.000
_diffrn_measured_fraction_theta_max 0.999
_diffrn_measurement_device_type 'CCD area detector'
_diffrn_measurement_method 'phi and omega scans'
_diffrn_radiation_type MoK\a
_diffrn_radiation_wavelength 0.71073
_diffrn_reflns_av_R_equivalents 0.0466
_diffrn_reflns_av_unetI/netI 0.0435
_diffrn_reflns_Laue_measured_fraction_full 1.000
_diffrn_reflns_Laue_measured_fraction_max 0.999
_diffrn_reflns_limit_h_max 8
_diffrn_reflns_limit_h_min -13
_diffrn_reflns_limit_k_max 7
_diffrn_reflns_limit_k_min -7
_diffrn_reflns_limit_l_max 23
_diffrn_reflns_limit_l_min -23
_diffrn_reflns_number 7497
_diffrn_reflns_point_group_measured_fraction_full 1.000
_diffrn_reflns_point_group_measured_fraction_max 0.999
_diffrn_reflns_theta_full 25.242
_diffrn_reflns_theta_max 25.998
_diffrn_reflns_theta_min 2.031
_exptl_absorpt_coefficient_mu 0.083
_exptl_absorpt_correction_T_max 0.7457
_exptl_absorpt_correction_T_min 0.5635
_exptl_absorpt_correction_type multi-scan
_exptl_absorpt_process_details sadabs
_exptl_crystal_colour colorless
_exptl_crystal_density_diffrn 1.341
_exptl_crystal_description prismatic
_exptl_crystal_F_000 552
_exptl_crystal_size_max 0.211
_exptl_crystal_size_mid 0.156
_exptl_crystal_size_min 0.123
_refine_diff_density_max 0.234
_refine_diff_density_min -0.170
_refine_diff_density_rms 0.038
_refine_ls_extinction_method none
_refine_ls_goodness_of_fit_ref 1.051
_refine_ls_hydrogen_treatment mixed
_refine_ls_matrix_type full
_refine_ls_number_parameters 185
_refine_ls_number_reflns 2541
_refine_ls_number_restraints 1
_refine_ls_restrained_S_all 1.052
_refine_ls_R_factor_all 0.0753
_refine_ls_R_factor_gt 0.0528
_refine_ls_shift/su_max 0.000
_refine_ls_shift/su_mean 0.000
_refine_ls_structure_factor_coef Fsqd
_refine_ls_weighting_details 'w=1/[\s^2^(Fo^2^)+(0.0536P)^2^+0.3177P] where P=(Fo^2^+2Fc^2^)/3'
_refine_ls_weighting_scheme calc
_refine_ls_wR_factor_gt 0.1203
_refine_ls_wR_factor_ref 0.1318
_reflns_Friedel_coverage 0.000
_reflns_number_gt 1851
_reflns_number_total 2541
_reflns_threshold_expression 'I > 2\s(I)'
_cod_data_source_file c7cc03754f2.cif
_cod_data_source_block cd214692
_cod_original_cell_volume 1294.7(3)
_cod_database_code 7120261
_shelx_space_group_comment
; 
The symmetry employed for this shelxl refinement is uniquely defined 
by the following loop, which should always be used as a source of 
symmetry information in preference to the above space-group names. 
They are only intended as comments. 
;
_shelxl_version_number 2013-4

loop_
_space_group_symop_operation_xyz
'x, y, z'
'-x+1/2, y+1/2, -z+1/2'
'-x, -y, -z'
'x-1/2, -y-1/2, z-1/2'

loop_
_atom_site_label
_atom_site_type_symbol
_atom_site_fract_x
_atom_site_fract_y
_atom_site_fract_z
_atom_site_U_iso_or_equiv
_atom_site_adp_type
_atom_site_occupancy
_atom_site_site_symmetry_order
_atom_site_calc_flag
_atom_site_refinement_flags_posn
_atom_site_refinement_flags_adp
N1 N 0.94161(18) 0.8416(3) 0.18400(9) 0.0369(4) Uani 1 1 d D .
O1 O 0.88809(14) 0.3704(2) 0.10150(7) 0.0469(4) Uani 1 1 d . .
C1 C 0.92218(19) 0.7053(3) 0.23610(10) 0.0378(5) Uani 1 1 d . .
C2 C 0.8802(2) 0.7526(4) 0.29695(11) 0.0479(6) Uani 1 1 d . .
H2 H 0.8558 0.8868 0.3058 0.057 Uiso 1 1 calc R U
C3 C 0.8757(2) 0.5943(4) 0.34423(11) 0.0522(6) Uani 1 1 d . .
H3 H 0.8480 0.6232 0.3857 0.063 Uiso 1 1 calc R U
C4 C 0.9112(2) 0.3942(4) 0.33171(11) 0.0499(6) Uani 1 1 d . .
H4 H 0.9084 0.2907 0.3648 0.060 Uiso 1 1 calc R U
C5 C 0.9510(2) 0.3480(3) 0.26971(10) 0.0421(5) Uani 1 1 d . .
H5 H 0.9748 0.2136 0.2606 0.050 Uiso 1 1 calc R U
C6 C 0.95470(18) 0.5044(3) 0.22176(10) 0.0347(5) Uani 1 1 d . .
C7 C 0.98649(18) 0.4947(3) 0.14988(10) 0.0351(5) Uani 1 1 d . .
C8 C 1.1193(2) 0.4091(3) 0.14863(12) 0.0456(5) Uani 1 1 d . .
H8A H 1.1348 0.2856 0.1778 0.055 Uiso 1 1 calc R U
H8B H 1.1231 0.3705 0.1006 0.055 Uiso 1 1 calc R U
C9 C 1.2210(2) 0.5657(4) 0.17532(12) 0.0535(6) Uani 1 1 d . .
H9 H 1.2953 0.5278 0.2076 0.064 Uiso 1 1 calc R U
C10 C 1.2045(2) 0.7583(4) 0.15277(12) 0.0533(6) Uani 1 1 d . .
H10 H 1.2667 0.8585 0.1690 0.064 Uiso 1 1 calc R U
C11 C 1.0850(2) 0.8129(3) 0.10099(11) 0.0468(6) Uani 1 1 d . .
H11A H 1.0900 0.7595 0.0548 0.056 Uiso 1 1 calc R U
H11B H 1.0771 0.9626 0.0975 0.056 Uiso 1 1 calc R U
C12 C 0.9667(2) 0.7234(3) 0.12317(10) 0.0367(5) Uani 1 1 d . .
C13 C 0.85010(19) 0.7078(3) 0.06477(10) 0.0361(5) Uani 1 1 d . .
C14 C 0.80908(19) 0.5048(3) 0.05675(10) 0.0365(5) Uani 1 1 d . .
C15 C 0.7012(2) 0.4484(4) 0.00710(11) 0.0449(5) Uani 1 1 d . .
H15 H 0.6735 0.3114 0.0021 0.054 Uiso 1 1 calc R U
C16 C 0.6358(2) 0.6045(4) -0.03503(12) 0.0512(6) Uani 1 1 d . .
H16 H 0.5626 0.5709 -0.0689 0.061 Uiso 1 1 calc R U
C17 C 0.6760(2) 0.8074(4) -0.02822(12) 0.0513(6) Uani 1 1 d . .
H17 H 0.6303 0.9088 -0.0573 0.062 Uiso 1 1 calc R U
C18 C 0.7845(2) 0.8611(3) 0.02199(11) 0.0451(5) Uani 1 1 d . .
H18 H 0.8125 0.9979 0.0268 0.054 Uiso 1 1 calc R U
H1 H 0.889(2) 0.925(3) 0.1732(12) 0.054(8) Uiso 1 1 d D .

loop_
_atom_site_aniso_label
_atom_site_aniso_U_11
_atom_site_aniso_U_22
_atom_site_aniso_U_33
_atom_site_aniso_U_23
_atom_site_aniso_U_13
_atom_site_aniso_U_12
N1 0.0503(11) 0.0264(9) 0.0353(9) -0.0032(7) 0.0119(8) 0.0029(8)
O1 0.0533(9) 0.0375(9) 0.0462(8) -0.0033(7) 0.0021(7) -0.0042(7)
C1 0.0354(11) 0.0413(12) 0.0365(10) -0.0051(9) 0.0073(9) -0.0030(9)
C2 0.0466(13) 0.0528(14) 0.0456(12) -0.0138(11) 0.0127(10) 0.0005(11)
C3 0.0494(14) 0.0725(17) 0.0382(12) -0.0086(12) 0.0173(10) -0.0086(12)
C4 0.0510(14) 0.0592(15) 0.0388(12) 0.0060(11) 0.0077(10) -0.0102(11)
C5 0.0396(12) 0.0435(13) 0.0424(12) 0.0020(9) 0.0071(9) -0.0018(9)
C6 0.0301(10) 0.0377(12) 0.0355(10) -0.0008(9) 0.0051(8) -0.0007(8)
C7 0.0373(11) 0.0334(11) 0.0345(10) -0.0065(8) 0.0073(8) -0.0041(9)
C8 0.0488(13) 0.0435(13) 0.0468(12) -0.0071(10) 0.0155(10) 0.0024(10)
C9 0.0378(12) 0.0694(18) 0.0536(14) -0.0076(12) 0.0108(10) -0.0005(11)
C10 0.0446(13) 0.0602(17) 0.0563(14) -0.0121(12) 0.0134(11) -0.0133(12)
C11 0.0527(14) 0.0409(13) 0.0500(13) -0.0053(10) 0.0182(11) -0.0118(10)
C12 0.0444(12) 0.0322(11) 0.0356(10) -0.0040(9) 0.0130(9) -0.0032(9)
C13 0.0408(11) 0.0353(11) 0.0347(10) -0.0011(9) 0.0135(9) -0.0003(9)
C14 0.0392(11) 0.0405(12) 0.0309(10) -0.0007(9) 0.0100(8) 0.0015(9)
C15 0.0468(13) 0.0449(13) 0.0427(11) -0.0028(10) 0.0089(10) -0.0047(10)
C16 0.0437(13) 0.0625(17) 0.0452(13) 0.0001(11) 0.0042(10) 0.0014(11)
C17 0.0533(14) 0.0557(15) 0.0448(12) 0.0081(11) 0.0098(11) 0.0124(12)
C18 0.0542(14) 0.0380(12) 0.0461(12) 0.0035(10) 0.0172(11) 0.0025(10)

loop_
_atom_type_symbol
_atom_type_description
_atom_type_scat_dispersion_real
_atom_type_scat_dispersion_imag
_atom_type_scat_source
C C 0.0033 0.0016 'International Tables Vol C Tables 4.2.6.8 and 6.1.1.4'
H H 0.0000 0.0000 'International Tables Vol C Tables 4.2.6.8 and 6.1.1.4'
N N 0.0061 0.0033 'International Tables Vol C Tables 4.2.6.8 and 6.1.1.4'
O O 0.0106 0.0060 'International Tables Vol C Tables 4.2.6.8 and 6.1.1.4'

loop_
_geom_angle_atom_site_label_1
_geom_angle_atom_site_label_2
_geom_angle_atom_site_label_3
_geom_angle
C1 N1 C12 109.39(16)
C1 N1 H1 115.6(19)
C12 N1 H1 112.7(18)
C14 O1 C7 108.13(15)
C2 C1 C6 121.2(2)
C2 C1 N1 127.3(2)
C6 C1 N1 111.53(17)
C1 C2 C3 117.7(2)
C1 C2 H2 121.1
C3 C2 H2 121.1
C2 C3 C4 121.8(2)
C2 C3 H3 119.1
C4 C3 H3 119.1
C3 C4 C5 119.8(2)
C3 C4 H4 120.1
C5 C4 H4 120.1
C6 C5 C4 118.8(2)
C6 C5 H5 120.6
C4 C5 H5 120.6
C5 C6 C1 120.52(19)
C5 C6 C7 129.62(19)
C1 C6 C7 109.83(17)
O1 C7 C6 110.00(15)
O1 C7 C8 109.06(15)
C6 C7 C8 114.85(16)
O1 C7 C12 105.89(14)
C6 C7 C12 103.08(15)
C8 C7 C12 113.50(17)
C9 C8 C7 110.83(18)
C9 C8 H8A 109.5
C7 C8 H8A 109.5
C9 C8 H8B 109.5
C7 C8 H8B 109.5
H8A C8 H8B 108.1
C10 C9 C8 119.3(2)
C10 C9 H9 120.4
C8 C9 H9 120.4
C9 C10 C11 118.9(2)
C9 C10 H10 120.6
C11 C10 H10 120.6
C10 C11 C12 111.00(18)
C10 C11 H11A 109.4
C12 C11 H11A 109.4
C10 C11 H11B 109.4
C12 C11 H11B 109.4
H11A C11 H11B 108.0
N1 C12 C13 112.28(16)
N1 C12 C11 109.05(16)
C13 C12 C11 114.42(16)
N1 C12 C7 105.02(15)
C13 C12 C7 102.67(15)
C11 C12 C7 112.93(17)
C14 C13 C18 120.34(19)
C14 C13 C12 109.93(17)
C18 C13 C12 129.73(19)
O1 C14 C13 113.00(17)
O1 C14 C15 125.31(19)
C13 C14 C15 121.68(19)
C14 C15 C16 117.2(2)
C14 C15 H15 121.4
C16 C15 H15 121.4
C17 C16 C15 121.9(2)
C17 C16 H16 119.1
C15 C16 H16 119.1
C16 C17 C18 120.0(2)
C16 C17 H17 120.0
C18 C17 H17 120.0
C13 C18 C17 118.8(2)
C13 C18 H18 120.6
C17 C18 H18 120.6

loop_
_geom_bond_atom_site_label_1
_geom_bond_atom_site_label_2
_geom_bond_distance
N1 C1 1.385(3)
N1 C12 1.473(2)
N1 H1 0.771(16)
O1 C14 1.378(2)
O1 C7 1.483(2)
C1 C2 1.377(3)
C1 C6 1.384(3)
C2 C3 1.378(3)
C2 H2 0.9300
C3 C4 1.380(3)
C3 H3 0.9300
C4 C5 1.385(3)
C4 H4 0.9300
C5 C6 1.377(3)
C5 H5 0.9300
C6 C7 1.499(3)
C7 C8 1.519(3)
C7 C12 1.562(3)
C8 C9 1.489(3)
C8 H8A 0.9700
C8 H8B 0.9700
C9 C10 1.316(3)
C9 H9 0.9300
C10 C11 1.485(3)
C10 H10 0.9300
C11 C12 1.523(3)
C11 H11A 0.9700
C11 H11B 0.9700
C12 C13 1.493(3)
C13 C14 1.378(3)
C13 C18 1.380(3)
C14 C15 1.380(3)
C15 C16 1.386(3)
C15 H15 0.9300
C16 C17 1.374(3)
C16 H16 0.9300
C17 C18 1.385(3)
C17 H17 0.9300
C18 H18 0.9300

loop_
_geom_torsion_atom_site_label_1
_geom_torsion_atom_site_label_2
_geom_torsion_atom_site_label_3
_geom_torsion_atom_site_label_4
_geom_torsion
C12 N1 C1 C2 -171.07(19)
C12 N1 C1 C6 10.9(2)
C6 C1 C2 C3 2.1(3)
N1 C1 C2 C3 -175.7(2)
C1 C2 C3 C4 -0.3(3)
C2 C3 C4 C5 -0.9(3)
C3 C4 C5 C6 0.3(3)
C4 C5 C6 C1 1.5(3)
C4 C5 C6 C7 -176.26(19)
C2 C1 C6 C5 -2.8(3)
N1 C1 C6 C5 175.35(18)
C2 C1 C6 C7 175.43(18)
N1 C1 C6 C7 -6.4(2)
C14 O1 C7 C6 104.53(17)
C14 O1 C7 C8 -128.69(17)
C14 O1 C7 C12 -6.21(18)
C5 C6 C7 O1 65.1(3)
C1 C6 C7 O1 -112.94(18)
C5 C6 C7 C8 -58.4(3)
C1 C6 C7 C8 123.60(19)
C5 C6 C7 C12 177.6(2)
C1 C6 C7 C12 -0.4(2)
O1 C7 C8 C9 160.47(17)
C6 C7 C8 C9 -75.6(2)
C12 C7 C8 C9 42.7(2)
C7 C8 C9 C10 -45.6(3)
C8 C9 C10 C11 -0.3(3)
C9 C10 C11 C12 46.3(3)
C1 N1 C12 C13 100.27(19)
C1 N1 C12 C11 -131.84(18)
C1 N1 C12 C7 -10.6(2)
C10 C11 C12 N1 72.8(2)
C10 C11 C12 C13 -160.51(18)
C10 C11 C12 C7 -43.5(2)
O1 C7 C12 N1 121.98(16)
C6 C7 C12 N1 6.43(19)
C8 C7 C12 N1 -118.42(18)
O1 C7 C12 C13 4.42(18)
C6 C7 C12 C13 -111.13(15)
C8 C7 C12 C13 124.02(17)
O1 C7 C12 C11 -119.31(17)
C6 C7 C12 C11 125.14(17)
C8 C7 C12 C11 0.3(2)
N1 C12 C13 C14 -113.51(18)
C11 C12 C13 C14 121.50(19)
C7 C12 C13 C14 -1.2(2)
N1 C12 C13 C18 66.2(3)
C11 C12 C13 C18 -58.8(3)
C7 C12 C13 C18 178.45(19)
C7 O1 C14 C13 5.8(2)
C7 O1 C14 C15 -175.76(18)
C18 C13 C14 O1 177.48(17)
C12 C13 C14 O1 -2.8(2)
C18 C13 C14 C15 -1.0(3)
C12 C13 C14 C15 178.69(17)
O1 C14 C15 C16 -177.83(19)
C13 C14 C15 C16 0.5(3)
C14 C15 C16 C17 0.1(3)
C15 C16 C17 C18 -0.2(3)
C14 C13 C18 C17 0.9(3)
C12 C13 C18 C17 -178.73(19)
C16 C17 C18 C13 -0.3(3)
